data_7046958
loop_
_publ_author_name
'Martin-Mothes, E'
'Puig, E.'
'Vendier, L.'
'Bijani, C.'
'Grellier, M.'
'Bontemps, S.'

_publ_section_title
;
 ortho-Phenyl dialkylphosphonium sulfonate compounds: two rotamers in
 equilibrium.
;
_journal_issue 30
_journal_name_full 'Dalton transactions (Cambridge, England : 2003)'
_journal_page_first 10139
_journal_page_last 10146
_journal_paper_doi 10.1039/c8dt02400f
_journal_volume 47
_journal_year 2018
_chemical_formula_moiety 'C23 H25 Cl4 O5 P1 S1'
_chemical_formula_sum 'C23 H25 Cl4 O5 P S'
_chemical_formula_weight 586.30
_space_group_IT_number 2
_space_group_name_Hall '-P 1'
_space_group_name_H-M_alt 'P -1'
_symmetry_cell_setting triclinic
_symmetry_space_group_name_Hall '-P 1'
_symmetry_space_group_name_H-M 'P -1'
_atom_sites_solution_hydrogens difmap
_atom_sites_solution_primary direct
_audit_update_record
;
2018-06-01 deposited with the CCDC.
2018-07-05 downloaded from the CCDC.
;
_cell_angle_alpha 109.369(4)
_cell_angle_beta 102.428(5)
_cell_angle_gamma 95.686(4)
_cell_formula_units_Z 2
_cell_length_a 8.5873(12)
_cell_length_b 11.2568(15)
_cell_length_c 14.919(2)
_cell_measurement_reflns_used 9866
_cell_measurement_temperature 100
_cell_measurement_theta_max 31
_cell_measurement_theta_min 2
_cell_volume 1305.7(3)
_computing_cell_refinement 'Apex2 (Bruker AXS, 2006)'
_computing_data_collection 'Apex2 (Bruker AXS, 2006)'
_computing_data_reduction 'Apex2 (Bruker AXS, 2006)'
_computing_molecular_graphics 'CAMERON (Watkin et al., 1996)'
_computing_publication_material 'CRYSTALS (Betteridge et al., 2003)'
_computing_structure_refinement 'CRYSTALS (Betteridge et al., 2003)'
_computing_structure_solution 'SHELXS 86 (Sheldrick, 1986)'
_diffrn_ambient_temperature 100
_diffrn_measured_fraction_theta_full 0.996
_diffrn_measured_fraction_theta_max 0.905
_diffrn_measurement_device Area
_diffrn_measurement_device_type 'Bruker Kappa Apex2'
_diffrn_measurement_method '\f & \w scans'
_diffrn_radiation_monochromator graphite
_diffrn_radiation_type 'Mo K\a'
_diffrn_radiation_wavelength 0.71073
_diffrn_reflns_av_R_equivalents 0.030
_diffrn_reflns_limit_h_max 12
_diffrn_reflns_limit_h_min -12
_diffrn_reflns_limit_k_max 16
_diffrn_reflns_limit_k_min -15
_diffrn_reflns_limit_l_max 20
_diffrn_reflns_limit_l_min -21
_diffrn_reflns_number 30680
_diffrn_reflns_theta_full 26.113
_diffrn_reflns_theta_max 31.461
_diffrn_reflns_theta_min 1.500
_diffrn_standards_number 0
_exptl_absorpt_coefficient_mu 0.627
_exptl_absorpt_correction_T_max 0.98
_exptl_absorpt_correction_T_min 0.93
_exptl_absorpt_correction_type multi-scan
_exptl_absorpt_process_details 'SADABS (Siemens, 1996)'
_exptl_crystal_colour colourless
_exptl_crystal_density_diffrn 1.491
_exptl_crystal_density_method 'not measured'
_exptl_crystal_description block
_exptl_crystal_F_000 604
_exptl_crystal_size_max 0.150
_exptl_crystal_size_mid 0.100
_exptl_crystal_size_min 0.030
_refine_diff_density_max 0.90
_refine_diff_density_min -0.60
_refine_ls_extinction_method None
_refine_ls_goodness_of_fit_ref 1.0330
_refine_ls_hydrogen_treatment constr
_refine_ls_matrix_type full
_refine_ls_number_parameters 307
_refine_ls_number_reflns 6890
_refine_ls_number_restraints 0
_refine_ls_R_factor_all 0.0323
_refine_ls_R_factor_gt 0.0287
_refine_ls_shift/su_max 0.0024420
_refine_ls_shift/su_mean 0.0000871
_refine_ls_structure_factor_coef F
_refine_ls_weighting_details
;
 Method, part 1, Chebychev polynomial, (Watkin, 1994, Prince, 1982) 
 [weight] = 1.0/[A~0~*T~0~(x)+A~1~*T~1~(x) ... +A~n-1~]*T~n-1~(x)] 
 where A~i~ are the Chebychev coefficients listed below and x= Fcalc/Fmax 
 Method = Robust Weighting (Prince, 1982) 
 W = [weight] * [1-(deltaF/6*sigmaF)^2^]^2^ 
 A~i~ are: 
 0.582 0.491 0.310 
;
_refine_ls_weighting_scheme calc
_refine_ls_wR_factor_all 0.0378
_refine_ls_wR_factor_gt 0.0339
_refine_ls_wR_factor_ref 0.0335
_reflns_limit_h_max 12
_reflns_limit_h_min -12
_reflns_limit_k_max 15
_reflns_limit_k_min -16
_reflns_limit_l_max 21
_reflns_limit_l_min 0
_reflns_number_gt 7112
_reflns_number_total 7859
_reflns_threshold_expression I>2.0\s(I)
_cod_data_source_file c8dt02400f3.cif
_cod_data_source_block EM230518
_cod_depositor_comments 'Adding full bibliography for 7046957--7046959.cif.'
_cod_original_sg_symbol_H-M 'P -1 '
_cod_original_formula_sum 'C23 H25 Cl4 O5 P1 S1'
_cod_database_code 7046958

loop_
_symmetry_equiv_pos_as_xyz
x,y,z
-x,-y,-z

loop_
_atom_site_label
_atom_site_type_symbol
_atom_site_fract_x
_atom_site_fract_y
_atom_site_fract_z
_atom_site_U_iso_or_equiv
_atom_site_occupancy
_atom_site_adp_type
_atom_site_refinement_flags_posn
S1 S 0.32274(3) -0.45201(2) 0.761350(16) 0.0111 1.0000 Uani .
Cl2 Cl 0.74450(3) -0.20923(2) 1.02350(2) 0.0230 1.0000 Uani .
Cl3 Cl 0.80830(4) -0.46836(3) 0.93984(2) 0.0279 1.0000 Uani .
Cl4 Cl -0.05764(4) -0.71317(3) 0.78631(2) 0.0299 1.0000 Uani .
Cl5 Cl -0.02368(5) -0.91794(3) 0.61369(3) 0.0422 1.0000 Uani .
P1 P 0.41564(3) -0.18481(2) 0.711283(16) 0.0094 1.0000 Uani .
O1 O 0.54706(9) 0.03390(7) 0.88557(5) 0.0164 1.0000 Uani .
O2 O 0.32491(9) -0.49379(7) 0.84387(6) 0.0185 1.0000 Uani .
O3 O 0.48223(8) -0.39496(7) 0.76076(6) 0.0161 1.0000 Uani .
O4 O 0.23257(9) -0.54890(7) 0.66674(5) 0.0165 1.0000 Uani .
O5 O 0.64782(8) -0.25267(7) 0.59913(5) 0.0163 1.0000 Uani .
C1 C 0.64746(14) 0.12397(11) 0.97812(8) 0.0245 1.0000 Uani .
H13 H 0.7479 0.1568 0.9696 0.0500 1.0000 Uiso R
H12 H 0.6684 0.0813 1.0249 0.0500 1.0000 Uiso R
H100 H 0.5923 0.1930 1.0029 0.0500 1.0000 Uiso R
C2 C 0.51616(11) 0.07447(9) 0.80845(7) 0.0134 1.0000 Uani .
C3 C 0.44518(11) -0.02332(8) 0.71622(7) 0.0119 1.0000 Uani .
C4 C 0.24779(10) -0.21386(8) 0.76076(6) 0.0103 1.0000 Uani .
C5 C 0.14794(11) -0.12188(8) 0.77577(7) 0.0121 1.0000 Uani .
H51 H 0.1745 -0.0470 0.7642 0.0500 1.0000 Uiso R
C6 C 0.00933(11) -0.13935(9) 0.80818(7) 0.0140 1.0000 Uani .
C7 C -0.09888(12) -0.04125(10) 0.82189(8) 0.0195 1.0000 Uani .
H72 H -0.1696 -0.0523 0.7593 0.0500 1.0000 Uiso R
H71 H -0.0333 0.0430 0.8500 0.0500 1.0000 Uiso R
H73 H -0.1623 -0.0520 0.8653 0.0500 1.0000 Uiso R
C8 C 0.30143(12) -0.44263(9) 0.38856(7) 0.0162 1.0000 Uani .
H81 H 0.2787 -0.4946 0.3227 0.0500 1.0000 Uiso R
C9 C 0.46266(11) -0.39222(9) 0.44189(7) 0.0134 1.0000 Uani .
H91 H 0.5458 -0.4112 0.4121 0.0500 1.0000 Uiso R
C10 C 0.49677(11) -0.31287(8) 0.54074(6) 0.0114 1.0000 Uani .
C11 C 0.36969(11) -0.28930(8) 0.58611(6) 0.0112 1.0000 Uani .
C12 C 0.20914(11) -0.34178(9) 0.53135(7) 0.0147 1.0000 Uani .
H121 H 0.1256 -0.3264 0.5620 0.0500 1.0000 Uiso R
C13 C 0.17410(12) -0.41704(10) 0.43182(7) 0.0173 1.0000 Uani .
H131 H 0.0675 -0.4495 0.3946 0.0500 1.0000 Uiso R
C14 C 0.54932(12) 0.20144(9) 0.81575(8) 0.0189 1.0000 Uani .
H141 H 0.5952 0.2669 0.8765 0.0500 1.0000 Uiso R
C15 C 0.51289(14) 0.22928(10) 0.72995(9) 0.0228 1.0000 Uani .
H151 H 0.5345 0.3134 0.7340 0.0500 1.0000 Uiso R
C16 C 0.44487(15) 0.13320(11) 0.63840(9) 0.0235 1.0000 Uani .
H161 H 0.4234 0.1533 0.5820 0.0500 1.0000 Uiso R
C17 C 0.40975(13) 0.00661(10) 0.63135(7) 0.0174 1.0000 Uani .
H171 H 0.3632 -0.0576 0.5702 0.0500 1.0000 Uiso R
C18 C 0.20886(11) -0.32578(8) 0.77988(6) 0.0112 1.0000 Uani .
C19 C 0.07153(12) -0.34300(9) 0.81302(7) 0.0146 1.0000 Uani .
H191 H 0.0455 -0.4168 0.8255 0.0500 1.0000 Uiso R
C20 C -0.02766(11) -0.25150(9) 0.82607(7) 0.0152 1.0000 Uani .
H201 H -0.1193 -0.2650 0.8475 0.0500 1.0000 Uiso R
C21 C 0.78109(11) -0.27093(10) 0.55505(7) 0.0174 1.0000 Uani .
H211 H 0.7864 -0.3606 0.5314 0.0500 1.0000 Uiso R
H213 H 0.8805 -0.2240 0.6035 0.0500 1.0000 Uiso R
H212 H 0.7656 -0.2411 0.5013 0.0500 1.0000 Uiso R
C22 C 0.68072(12) -0.37502(10) 0.99854(8) 0.0176 1.0000 Uani .
H221 H 0.5705 -0.4031 0.9570 0.0500 1.0000 Uiso R
H222 H 0.6819 -0.3877 1.0600 0.0500 1.0000 Uiso R
C23 C 0.07558(15) -0.78112(11) 0.71806(9) 0.0245 1.0000 Uani .
H232 H 0.1606 -0.8042 0.7597 0.0500 1.0000 Uiso R
H231 H 0.1259 -0.7178 0.6968 0.0500 1.0000 Uiso R
H11 H 0.5421 -0.1981 0.7588 0.0500 1.0000 Uiso R

loop_
_atom_site_aniso_label
_atom_site_aniso_U_11
_atom_site_aniso_U_22
_atom_site_aniso_U_33
_atom_site_aniso_U_23
_atom_site_aniso_U_13
_atom_site_aniso_U_12
S1 0.01194(9) 0.01074(9) 0.01153(9) 0.00498(7) 0.00347(7) 0.00253(7)
Cl2 0.02688(12) 0.01632(10) 0.02630(12) 0.00622(9) 0.01044(10) 0.00373(9)
Cl3 0.03038(14) 0.01869(11) 0.03754(15) 0.00815(10) 0.01680(12) 0.00823(10)
Cl4 0.03088(14) 0.02764(13) 0.03610(15) 0.01116(11) 0.01722(12) 0.01075(11)
Cl5 0.0553(2) 0.02819(15) 0.02815(15) -0.00281(12) 0.00525(14) -0.00019(14)
P1 0.00886(9) 0.00985(9) 0.00934(9) 0.00311(7) 0.00279(7) 0.00120(7)
O1 0.0190(3) 0.0160(3) 0.0107(3) 0.0023(2) 0.0014(2) 0.0021(2)
O2 0.0222(3) 0.0213(3) 0.0183(3) 0.0137(3) 0.0068(3) 0.0060(3)
O3 0.0123(3) 0.0152(3) 0.0222(3) 0.0075(3) 0.0062(3) 0.0031(2)
O4 0.0177(3) 0.0135(3) 0.0144(3) 0.0007(2) 0.0033(2) 0.0027(2)
O5 0.0102(3) 0.0213(3) 0.0132(3) 0.0011(3) 0.0038(2) 0.0003(2)
C1 0.0234(5) 0.0243(5) 0.0144(4) -0.0031(4) -0.0025(4) 0.0058(4)
C2 0.0117(4) 0.0128(4) 0.0153(4) 0.0039(3) 0.0046(3) 0.0021(3)
C3 0.0115(3) 0.0108(3) 0.0138(4) 0.0051(3) 0.0035(3) 0.0015(3)
C4 0.0097(3) 0.0113(3) 0.0097(3) 0.0035(3) 0.0028(3) 0.0014(3)
C5 0.0115(4) 0.0114(3) 0.0132(4) 0.0040(3) 0.0037(3) 0.0024(3)
C6 0.0120(4) 0.0143(4) 0.0142(4) 0.0026(3) 0.0041(3) 0.0028(3)
C7 0.0144(4) 0.0173(4) 0.0267(5) 0.0050(4) 0.0083(4) 0.0059(3)
C8 0.0182(4) 0.0169(4) 0.0104(4) 0.0029(3) 0.0020(3) 0.0002(3)
C9 0.0151(4) 0.0137(4) 0.0112(4) 0.0037(3) 0.0045(3) 0.0022(3)
C10 0.0112(4) 0.0118(3) 0.0111(4) 0.0042(3) 0.0029(3) 0.0016(3)
C11 0.0120(4) 0.0119(3) 0.0094(3) 0.0033(3) 0.0030(3) 0.0020(3)
C12 0.0119(4) 0.0171(4) 0.0135(4) 0.0039(3) 0.0033(3) 0.0012(3)
C13 0.0135(4) 0.0203(4) 0.0137(4) 0.0036(3) 0.0006(3) -0.0004(3)
C14 0.0180(4) 0.0121(4) 0.0249(5) 0.0040(3) 0.0073(4) 0.0013(3)
C15 0.0239(5) 0.0153(4) 0.0347(6) 0.0135(4) 0.0116(4) 0.0039(4)
C16 0.0284(5) 0.0218(5) 0.0275(5) 0.0171(4) 0.0083(4) 0.0059(4)
C17 0.0198(4) 0.0183(4) 0.0164(4) 0.0097(3) 0.0044(3) 0.0033(3)
C18 0.0118(4) 0.0115(3) 0.0099(3) 0.0033(3) 0.0031(3) 0.0014(3)
C19 0.0151(4) 0.0142(4) 0.0159(4) 0.0057(3) 0.0071(3) 0.0018(3)
C20 0.0132(4) 0.0162(4) 0.0171(4) 0.0045(3) 0.0081(3) 0.0024(3)
C21 0.0107(4) 0.0249(5) 0.0169(4) 0.0063(4) 0.0062(3) 0.0036(3)
C22 0.0172(4) 0.0172(4) 0.0196(4) 0.0079(3) 0.0059(3) 0.0026(3)
C23 0.0261(5) 0.0190(5) 0.0262(5) 0.0042(4) 0.0103(4) 0.0010(4)

loop_
_atom_type_symbol
_atom_type_scat_dispersion_real
_atom_type_scat_dispersion_imag
_atom_type_scat_Cromer_Mann_a1
_atom_type_scat_Cromer_Mann_b1
_atom_type_scat_Cromer_Mann_a2
_atom_type_scat_Cromer_Mann_b2
_atom_type_scat_Cromer_Mann_a3
_atom_type_scat_Cromer_Mann_b3
_atom_type_scat_Cromer_Mann_a4
_atom_type_scat_Cromer_Mann_b4
_atom_type_scat_Cromer_Mann_c
_atom_type_scat_source
C 0.0033 0.0016 2.3100 20.8439 1.0200 10.2075 1.5886 0.5687 0.8650 51.6512 0.2156 'International Tables Vol C 4.2.6.8 and 6.1.1.4'
H 0.0000 0.0000 0.4930 10.5109 0.3229 26.1257 0.1402 3.1424 0.0408 57.7998 0.0030 'International Tables Vol C 4.2.6.8 and 6.1.1.4'
O 0.0106 0.0060 3.0485 13.2771 2.2868 5.7011 1.5463 0.3239 0.8670 32.9089 0.2508 'International Tables Vol C 4.2.6.8 and 6.1.1.4'
P 0.1023 0.0942 6.4345 1.9067 4.1791 27.1570 1.7800 0.5260 1.4908 68.1645 1.1149 'International Tables Vol C 4.2.6.8 and 6.1.1.4'
S 0.1246 0.1234 6.9053 1.4679 5.2034 22.2151 1.4379 0.2536 1.5863 56.1720 0.8669 'International Tables Vol C 4.2.6.8 and 6.1.1.4'
Cl 0.1484 0.1585 11.4604 0.0104 7.1964 1.1662 6.2556 18.5194 1.6455 47.7784 -9.5574 'International Tables Vol C 4.2.6.8 and 6.1.1.4'

loop_
_geom_angle_atom_site_label_1
_geom_angle_atom_site_label_2
_geom_angle_atom_site_label_3
_geom_angle
_geom_angle_publ_flag
O2 S1 O3 113.69(5) yes
O2 S1 O4 113.28(5) yes
O3 S1 O4 113.29(4) yes
O2 S1 C18 105.05(4) yes
O3 S1 C18 105.58(4) yes
O4 S1 C18 104.83(4) yes
C3 P1 C4 109.83(4) yes
C3 P1 C11 108.60(4) yes
C4 P1 C11 108.87(4) yes
C3 P1 H11 106.5 no
C4 P1 H11 112.0 no
C11 P1 H11 111.0 no
C1 O1 C2 117.37(8) yes
C10 O5 C21 117.37(8) yes
O1 C1 H13 109.9 no
O1 C1 H12 109.2 no
H13 C1 H12 109.4 no
O1 C1 H100 109.6 no
H13 C1 H100 109.9 no
H12 C1 H100 108.9 no
O1 C2 C3 114.75(8) yes
O1 C2 C14 124.91(9) yes
C3 C2 C14 120.33(9) yes
P1 C3 C2 118.00(7) yes
P1 C3 C17 121.93(7) yes
C2 C3 C17 119.94(8) yes
P1 C4 C5 117.31(6) yes
P1 C4 C18 123.36(7) yes
C5 C4 C18 119.25(8) yes
C4 C5 H51 119.4 no
C4 C5 C6 121.59(8) yes
H51 C5 C6 119.0 no
C5 C6 C7 121.09(9) yes
C5 C6 C20 118.20(9) yes
C7 C6 C20 120.69(9) yes
C6 C7 H72 109.5 no
C6 C7 H71 109.3 no
H72 C7 H71 109.6 no
C6 C7 H73 109.3 no
H72 C7 H73 109.6 no
H71 C7 H73 109.5 no
H81 C8 C9 119.1 no
H81 C8 C13 119.3 no
C9 C8 C13 121.63(9) yes
C8 C9 H91 120.4 no
C8 C9 C10 119.04(9) yes
H91 C9 C10 120.6 no
C9 C10 O5 124.68(8) yes
C9 C10 C11 119.90(8) yes
O5 C10 C11 115.41(8) yes
P1 C11 C10 119.09(7) yes
P1 C11 C12 120.84(7) yes
C10 C11 C12 119.97(8) yes
C11 C12 H121 119.5 no
C11 C12 C13 120.32(9) yes
H121 C12 C13 120.2 no
C8 C13 C12 119.07(9) yes
C8 C13 H131 120.3 no
C12 C13 H131 120.6 no
C2 C14 H141 121.0 no
C2 C14 C15 118.80(10) yes
H141 C14 C15 120.2 no
C14 C15 H151 119.5 no
C14 C15 C16 121.30(10) yes
H151 C15 C16 119.2 no
C15 C16 H161 120.1 no
C15 C16 C17 119.85(10) yes
H161 C16 C17 120.1 no
C3 C17 C16 119.78(10) yes
C3 C17 H171 120.3 no
C16 C17 H171 119.9 no
S1 C18 C4 123.88(7) yes
S1 C18 C19 116.80(7) yes
C4 C18 C19 119.30(8) yes
C18 C19 H191 119.5 no
C18 C19 C20 120.66(9) yes
H191 C19 C20 119.9 no
C6 C20 C19 120.98(9) yes
C6 C20 H201 119.6 no
C19 C20 H201 119.4 no
O5 C21 H211 109.3 no
O5 C21 H213 109.3 no
H211 C21 H213 109.3 no
O5 C21 H212 109.6 no
H211 C21 H212 109.6 no
H213 C21 H212 109.7 no
Cl2 C22 Cl3 111.42(6) yes
Cl2 C22 H221 109.5 no
Cl3 C22 H221 109.4 no
Cl2 C22 H222 109.3 no
Cl3 C22 H222 109.2 no
H221 C22 H222 108.0 no
Cl5 C23 Cl4 112.41(7) yes
Cl5 C23 H232 109.1 no
Cl4 C23 H232 109.3 no
Cl5 C23 H231 108.9 no
Cl4 C23 H231 109.1 no
H232 C23 H231 107.9 no

loop_
_geom_bond_atom_site_label_1
_geom_bond_atom_site_label_2
_geom_bond_distance
_geom_bond_publ_flag
S1 O2 1.4538(7) yes
S1 O3 1.4570(7) yes
S1 O4 1.4569(7) yes
S1 C18 1.7841(9) yes
Cl2 C22 1.7806(11) yes
Cl3 C22 1.7613(11) yes
Cl4 C23 1.7575(12) yes
Cl5 C23 1.7610(12) yes
P1 C3 1.7850(9) yes
P1 C4 1.8040(9) yes
P1 C11 1.7778(9) yes
P1 H11 1.214 no
O1 C1 1.4366(12) yes
O1 C2 1.3580(11) yes
O5 C10 1.3596(11) yes
O5 C21 1.4372(11) yes
C1 H13 0.955 no
C1 H12 0.967 no
C1 H100 0.960 no
C2 C3 1.4064(12) yes
C2 C14 1.3923(13) yes
C3 C17 1.3953(13) yes
C4 C5 1.4008(12) yes
C4 C18 1.4058(12) yes
C5 H51 0.931 no
C5 C6 1.3977(13) yes
C6 C7 1.5034(13) yes
C6 C20 1.3952(13) yes
C7 H72 0.959 no
C7 H71 0.960 no
C7 H73 0.960 no
C8 H81 0.927 no
C8 C9 1.3937(13) yes
C8 C13 1.3921(14) yes
C9 H91 0.926 no
C9 C10 1.3954(12) yes
C10 C11 1.4055(12) yes
C11 C12 1.3967(12) yes
C12 H121 0.931 no
C12 C13 1.3913(13) yes
C13 H131 0.928 no
C14 H141 0.930 no
C14 C15 1.3957(16) yes
C15 H151 0.926 no
C15 C16 1.3885(17) yes
C16 H161 0.928 no
C16 C17 1.3909(14) yes
C17 H171 0.929 no
C18 C19 1.3935(12) yes
C19 H191 0.927 no
C19 C20 1.3916(13) yes
C20 H201 0.929 no
C21 H211 0.962 no
C21 H213 0.960 no
C21 H212 0.957 no
C22 H221 0.968 no
C22 H222 0.972 no
C23 H232 0.967 no
C23 H231 0.972 no

loop_
_geom_hbond_atom_site_label_D
_geom_hbond_atom_site_label_H
_geom_hbond_atom_site_label_A
_geom_hbond_site_symmetry_A
_geom_hbond_angle_DHA
_geom_hbond_distance_DH
_geom_hbond_distance_HA
_geom_hbond_distance_DA
_geom_hbond_publ_flag
C9 H91 O4 2_646 177 0.93 2.45 3.3724(15) yes
C13 H131 O4 2_546 158 0.93 2.54 3.4140(15) yes
C22 H221 O2 . 171 0.97 2.29 3.2492(15) yes
C22 H222 O2 2_647 155 0.97 2.27 3.1699(15) yes
C23 H231 O4 . 171 0.97 2.25 3.2109(15) yes
